data_7232648
loop_
_publ_author_name
'Shafiee, Behnaz'
'Duffield, Joseph'
'Timm, Rudy'
'Liyanage, Rohana'
'Lay, Jackson O.'
'Khosropour, Ahmad R.'
'Amiri Rudbari, Hadi'
'Beyzavi, M. Hassan'

_publ_section_title
;
 Metal-free and benign approach for the synthesis of
 dihydro-5&#x2032;H-spiro[benzo[c]chromene-8,4&#x2032;-oxazole]-5&#x2032;,6(7H)-dione
 scaffolds as masked amino acids
;
_journal_issue 10
_journal_name_full 'Green Chemistry'
_journal_page_first 2656
_journal_paper_doi 10.1039/C9GC00428A
_journal_volume 21
_journal_year 2019
_chemical_formula_sum 'C40 H26 Cl2 N2 O5'
_chemical_formula_weight 685.53
_space_group_crystal_system triclinic
_space_group_IT_number 2
_space_group_name_Hall '-P 1'
_space_group_name_H-M_alt 'P -1'
_symmetry_space_group_name_Hall '-P 1'
_symmetry_space_group_name_H-M 'P -1'
_atom_sites_solution_hydrogens geom
_audit_creation_method SHELXL-2017/1
_audit_update_record
;
2018-04-20 deposited with the CCDC.    2019-04-01 downloaded from the CCDC.
;
_cell_angle_alpha 92.312(2)
_cell_angle_beta 97.145(2)
_cell_angle_gamma 107.847(2)
_cell_formula_units_Z 4
_cell_length_a 9.9687(8)
_cell_length_b 14.9432(11)
_cell_length_c 24.3238(17)
_cell_measurement_reflns_used 4217
_cell_measurement_temperature 296(2)
_cell_measurement_theta_max 17.61
_cell_measurement_theta_min 2.65
_cell_volume 3410.4(4)
_computing_cell_refinement 'SAINT (Bruker, 2007)'
_computing_data_collection 'APEX2 (Bruker, 2007)'
_computing_data_reduction 'SAINT (Bruker, 2007)'
_computing_structure_refinement 'SHELXL-2017/1 (Sheldrick, 2017)'
_computing_structure_solution 'SHELXS97 (Sheldrick, 2008)'
_diffrn_ambient_temperature 296(2)
_diffrn_measured_fraction_theta_full 0.988
_diffrn_measured_fraction_theta_max 0.988
_diffrn_measurement_device_type 'Bruker APEX-II CCD'
_diffrn_measurement_method '\f and \w scans'
_diffrn_radiation_type MoK\a
_diffrn_radiation_wavelength 0.71073
_diffrn_reflns_av_R_equivalents 0.1630
_diffrn_reflns_av_unetI/netI 0.1322
_diffrn_reflns_Laue_measured_fraction_full 0.988
_diffrn_reflns_Laue_measured_fraction_max 0.988
_diffrn_reflns_limit_h_max 11
_diffrn_reflns_limit_h_min -11
_diffrn_reflns_limit_k_max 17
_diffrn_reflns_limit_k_min -17
_diffrn_reflns_limit_l_max 28
_diffrn_reflns_limit_l_min -28
_diffrn_reflns_number 92109
_diffrn_reflns_point_group_measured_fraction_full 0.988
_diffrn_reflns_point_group_measured_fraction_max 0.988
_diffrn_reflns_theta_full 24.999
_diffrn_reflns_theta_max 24.999
_diffrn_reflns_theta_min 1.437
_exptl_absorpt_coefficient_mu 0.239
_exptl_absorpt_correction_T_max 0.745
_exptl_absorpt_correction_T_min 0.6636
_exptl_absorpt_correction_type multi-scan
_exptl_absorpt_process_details 'SADABS; Bruker, 2008'
_exptl_crystal_density_diffrn 1.335
_exptl_crystal_description irregular
_exptl_crystal_F_000 1416
_exptl_crystal_size_max 0.10
_exptl_transmission_factor_max 0.23
_exptl_transmission_factor_min 0.27
_refine_diff_density_max 0.456
_refine_diff_density_min -0.383
_refine_diff_density_rms 0.104
_refine_ls_extinction_coef 0.0193(12)
_refine_ls_extinction_expression Fc^*^=kFc[1+0.001xFc^2^\l^3^/sin(2\q)]^-1/4^
_refine_ls_extinction_method 'SHELXL-2017/1 (Sheldrick 2017)'
_refine_ls_goodness_of_fit_ref 0.999
_refine_ls_hydrogen_treatment constr
_refine_ls_matrix_type full
_refine_ls_number_parameters 884
_refine_ls_number_reflns 11859
_refine_ls_number_restraints 0
_refine_ls_restrained_S_all 0.999
_refine_ls_R_factor_all 0.1961
_refine_ls_R_factor_gt 0.0641
_refine_ls_shift/su_max 0.000
_refine_ls_shift/su_mean 0.000
_refine_ls_structure_factor_coef Fsqd
_refine_ls_weighting_details 'w=1/[\s^2^(Fo^2^)+(0.0968P)^2^] where P=(Fo^2^+2Fc^2^)/3'
_refine_ls_weighting_scheme calc
_refine_ls_wR_factor_gt 0.1412
_refine_ls_wR_factor_ref 0.2183
_reflns_Friedel_coverage 0.000
_reflns_number_gt 4729
_reflns_number_total 11859
_reflns_threshold_expression 'I > 2\s(I)'
_cod_data_source_file c9gc00428a2.cif
_cod_data_source_block shelx
_cod_depositor_comments 'Adding full bibliography for 7232648.cif.'
_cod_database_code 7232648
_shelx_shelxl_version_number 2017/1
_shelx_space_group_comment
;
The symmetry employed for this shelxl refinement is uniquely defined
by the following loop, which should always be used as a source of
symmetry information in preference to the above space-group names.
They are only intended as comments.
;

loop_
_space_group_symop_operation_xyz
'x, y, z'
'-x, -y, -z'

loop_
_atom_site_label
_atom_site_type_symbol
_atom_site_fract_x
_atom_site_fract_y
_atom_site_fract_z
_atom_site_U_iso_or_equiv
_atom_site_adp_type
_atom_site_occupancy
_atom_site_site_symmetry_order
_atom_site_calc_flag
_atom_site_refinement_flags_posn
_atom_site_refinement_flags_adp
Cl3 Cl 1.1752(2) 1.02654(14) -0.07977(9) 0.1292(8) Uani 1 1 d . .
Cl4 Cl 1.22459(16) 0.73849(12) 0.38809(6) 0.0911(6) Uani 1 1 d . .
Cl1 Cl 0.31160(19) 0.42654(13) 0.17290(6) 0.0994(6) Uani 1 1 d . .
O9 O 0.8349(4) 0.7410(2) 0.11176(13) 0.0610(9) Uani 1 1 d . .
O6 O 0.7620(4) 0.4966(3) -0.04999(14) 0.0675(10) Uani 1 1 d . .
O7 O 0.9630(4) 0.5999(3) -0.06436(15) 0.0743(11) Uani 1 1 d . .
O10 O 0.7486(4) 0.4604(3) 0.21095(15) 0.0777(12) Uani 1 1 d . .
C25 C 0.2559(8) -0.0027(5) 0.3079(3) 0.095(2) Uani 1 1 d . .
H25 H 0.160846 -0.009776 0.310198 0.115 Uiso 1 1 calc R U
O3 O 0.1845(4) 0.1482(2) 0.35696(14) 0.0655(10) Uani 1 1 d . .
O5 O 0.0938(4) 0.1776(3) 0.59119(14) 0.0719(11) Uani 1 1 d . .
O2 O 0.4386(3) 0.5656(2) 0.41547(14) 0.0607(10) Uani 1 1 d . .
C65 C 1.2475(8) 1.0324(6) 0.1570(3) 0.108(2) Uani 1 1 d . .
H65 H 1.152385 1.024365 0.159817 0.129 Uiso 1 1 calc R U
C64 C 1.3466(11) 1.1217(6) 0.1665(4) 0.149(4) Uani 1 1 d . .
H64 H 1.317391 1.173514 0.174768 0.179 Uiso 1 1 calc R U
C63 C 1.4847(14) 1.1336(8) 0.1639(4) 0.163(5) Uani 1 1 d . .
H63 H 1.551270 1.193261 0.172127 0.195 Uiso 1 1 calc R U
C62 C 1.5284(9) 1.0588(8) 0.1493(4) 0.145(4) Uani 1 1 d . .
H62 H 1.623646 1.068766 0.145777 0.174 Uiso 1 1 calc R U
C22 C 0.5359(10) 0.0168(7) 0.3009(4) 0.131(3) Uani 1 1 d . .
H22 H 0.630698 0.023159 0.298408 0.158 Uiso 1 1 calc R U
C26 C 0.1776(6) 0.2186(4) 0.3945(2) 0.0514(13) Uani 1 1 d . .
O1 O 0.3077(3) 0.5811(2) 0.47902(14) 0.0570(9) Uani 1 1 d . .
O4 O 0.0681(4) 0.2330(2) 0.39860(14) 0.0655(10) Uani 1 1 d . .
C77 C 0.9080(7) 0.1799(5) 0.2487(3) 0.096(2) Uani 1 1 d . .
H77 H 0.927987 0.127927 0.263082 0.115 Uiso 1 1 calc R U
C76 C 0.8574(7) 0.2355(6) 0.2811(3) 0.093(2) Uani 1 1 d . .
H76 H 0.842874 0.220959 0.317194 0.111 Uiso 1 1 calc R U
C75 C 0.8279(5) 0.3129(4) 0.2605(2) 0.0725(17) Uani 1 1 d . .
H75 H 0.791194 0.349609 0.282353 0.087 Uiso 1 1 calc R U
C74 C 0.8524(5) 0.3366(4) 0.2073(2) 0.0573(14) Uani 1 1 d . .
C73 C 0.8262(5) 0.4247(4) 0.1891(2) 0.0556(14) Uani 1 1 d . .
N4 N 0.8947(4) 0.4641(3) 0.14680(15) 0.0507(10) Uani 1 1 d . .
H4 H 0.942077 0.433863 0.130830 0.061 Uiso 1 1 calc R U
C41 C 0.8925(5) 0.5541(3) 0.12696(18) 0.0486(13) Uani 1 1 d . .
H41 H 0.825848 0.576082 0.145945 0.058 Uiso 1 1 calc R U
C80 C 1.0431(5) 0.6253(3) 0.14305(19) 0.0495(13) Uani 1 1 d . .
H80 H 1.109012 0.592919 0.132329 0.059 Uiso 1 1 calc R U
C58 C 1.0654(5) 0.7118(3) 0.10843(19) 0.0481(13) Uani 1 1 d . .
N3 N 1.2056(4) 0.7820(4) 0.12424(18) 0.0624(12) Uani 1 1 d . .
C59 C 1.1862(6) 0.8603(5) 0.1329(2) 0.0663(16) Uani 1 1 d . .
C60 C 1.2890(7) 0.9554(5) 0.1433(2) 0.0785(18) Uani 1 1 d . .
C51 C 1.0540(5) 0.6776(3) 0.04588(19) 0.0517(13) Uani 1 1 d . .
H51 H 1.133326 0.652593 0.043247 0.062 Uiso 1 1 calc R U
C52 C 1.0770(5) 0.7605(4) 0.01001(19) 0.0540(13) Uani 1 1 d . .
C53 C 0.9725(6) 0.7992(4) -0.0079(2) 0.0689(16) Uani 1 1 d . .
H53 H 0.880001 0.770167 -0.000984 0.083 Uiso 1 1 calc R U
C54 C 1.0012(7) 0.8801(4) -0.0358(2) 0.0787(18) Uani 1 1 d . .
H54 H 0.928872 0.905077 -0.047772 0.094 Uiso 1 1 calc R U
C55 C 1.1382(8) 0.9232(4) -0.0458(2) 0.0786(18) Uani 1 1 d . .
C56 C 1.2435(7) 0.8851(5) -0.0293(3) 0.0839(19) Uani 1 1 d . .
H56 H 1.335395 0.913419 -0.036986 0.101 Uiso 1 1 calc R U
C57 C 1.2128(6) 0.8044(4) -0.0011(2) 0.0695(16) Uani 1 1 d . .
H57 H 1.285130 0.779251 0.010495 0.083 Uiso 1 1 calc R U
C50 C 0.9189(5) 0.5959(3) 0.02867(19) 0.0480(12) Uani 1 1 d . .
C42 C 0.8413(5) 0.5427(3) 0.06439(19) 0.0472(12) Uani 1 1 d . .
C43 C 0.7058(5) 0.4700(4) 0.0428(2) 0.0543(13) Uani 1 1 d . .
C44 C 0.6043(5) 0.4207(4) 0.0756(2) 0.0640(15) Uani 1 1 d . .
H44 H 0.621540 0.433539 0.113970 0.077 Uiso 1 1 calc R U
C45 C 0.4807(6) 0.3539(4) 0.0514(3) 0.0748(17) Uani 1 1 d . .
H45 H 0.414915 0.321923 0.073514 0.090 Uiso 1 1 calc R U
C46 C 0.4526(6) 0.3336(5) -0.0060(3) 0.0869(19) Uani 1 1 d . .
H46 H 0.370209 0.286613 -0.022024 0.104 Uiso 1 1 calc R U
C47 C 0.5475(7) 0.3835(4) -0.0389(2) 0.0756(17) Uani 1 1 d . .
H47 H 0.528138 0.372318 -0.077400 0.091 Uiso 1 1 calc R U
C48 C 0.6725(6) 0.4507(4) -0.0139(2) 0.0587(14) Uani 1 1 d . .
C49 C 0.8849(6) 0.5674(4) -0.0305(2) 0.0560(14) Uani 1 1 d . .
C78 C 0.9298(7) 0.1999(5) 0.1952(3) 0.092(2) Uani 1 1 d . .
H78 H 0.962043 0.160736 0.173186 0.111 Uiso 1 1 calc R U
C79 C 0.9034(6) 0.2788(4) 0.1745(2) 0.0733(17) Uani 1 1 d . .
H79 H 0.919637 0.293386 0.138610 0.088 Uiso 1 1 calc R U
C67 C 1.0833(5) 0.6504(3) 0.20507(19) 0.0475(12) Uani 1 1 d . .
C68 C 0.9977(5) 0.6793(4) 0.2374(2) 0.0694(16) Uani 1 1 d . .
H68 H 0.909331 0.681275 0.220976 0.083 Uiso 1 1 calc R U
C69 C 1.0401(6) 0.7055(4) 0.2938(2) 0.0755(17) Uani 1 1 d . .
H69 H 0.981410 0.725760 0.314739 0.091 Uiso 1 1 calc R U
C70 C 1.1690(6) 0.7014(4) 0.3183(2) 0.0597(14) Uani 1 1 d . .
C71 C 1.2554(6) 0.6723(4) 0.2876(3) 0.0742(17) Uani 1 1 d . .
H71 H 1.342907 0.669339 0.304376 0.089 Uiso 1 1 calc R U
C72 C 1.2123(5) 0.6471(4) 0.2314(2) 0.0673(16) Uani 1 1 d . .
H72 H 1.271938 0.627267 0.210747 0.081 Uiso 1 1 calc R U
C66 C 0.9620(6) 0.7663(4) 0.11678(19) 0.0529(13) Uani 1 1 d . .
O8 O 1.0427(4) 0.8586(2) 0.13155(14) 0.0645(10) Uani 1 1 d . .
C61 C 1.4308(7) 0.9663(5) 0.1394(3) 0.105(2) Uani 1 1 d . .
H61 H 1.460463 0.914874 0.130568 0.126 Uiso 1 1 calc R U
C21 C 0.5001(9) 0.0879(5) 0.3272(3) 0.106(2) Uani 1 1 d . .
H21 H 0.571261 0.142631 0.342610 0.127 Uiso 1 1 calc R U
C20 C 0.3602(7) 0.0785(4) 0.3310(2) 0.0670(16) Uani 1 1 d . .
C19 C 0.3282(6) 0.1511(4) 0.3641(2) 0.0587(14) Uani 1 1 d . .
N1 N 0.4124(4) 0.2140(3) 0.39897(17) 0.0521(11) Uani 1 1 d . .
C18 C 0.3278(4) 0.2639(3) 0.42519(18) 0.0442(12) Uani 1 1 d . .
C27 C 0.3374(4) 0.2481(3) 0.48732(17) 0.0391(11) Uani 1 1 d . .
H27 H 0.435855 0.282397 0.503516 0.047 Uiso 1 1 calc R U
C1 C 0.2441(4) 0.2933(3) 0.51693(18) 0.0404(11) Uani 1 1 d . .
H1 H 0.144753 0.253131 0.507655 0.048 Uiso 1 1 calc R U
N2 N 0.2858(4) 0.2958(2) 0.57645(14) 0.0421(9) Uani 1 1 d . .
H2 H 0.362994 0.337909 0.591736 0.051 Uiso 1 1 calc R U
C34 C 0.2081(6) 0.2346(4) 0.6090(2) 0.0493(12) Uani 1 1 d . .
C40 C 0.2699(5) 0.2436(4) 0.6692(2) 0.0527(13) Uani 1 1 d . .
C39 C 0.3519(5) 0.3281(4) 0.6972(2) 0.0677(15) Uani 1 1 d . .
H39 H 0.378447 0.382126 0.678193 0.081 Uiso 1 1 calc R U
C38 C 0.3952(6) 0.3321(6) 0.7545(3) 0.089(2) Uani 1 1 d . .
H38 H 0.450144 0.389209 0.773820 0.107 Uiso 1 1 calc R U
C37 C 0.3573(8) 0.2530(8) 0.7821(3) 0.100(2) Uani 1 1 d . .
H37 H 0.387101 0.256171 0.820087 0.120 Uiso 1 1 calc R U
C36 C 0.2754(9) 0.1681(6) 0.7543(3) 0.108(2) Uani 1 1 d . .
H36 H 0.249497 0.114327 0.773545 0.130 Uiso 1 1 calc R U
C35 C 0.2315(7) 0.1631(5) 0.6975(3) 0.0884(19) Uani 1 1 d . .
H35 H 0.176537 0.105761 0.678543 0.106 Uiso 1 1 calc R U
C2 C 0.2545(4) 0.3917(3) 0.49951(18) 0.0382(11) Uani 1 1 d . .
C10 C 0.3234(4) 0.4261(3) 0.45619(18) 0.0411(11) Uani 1 1 d . .
C11 C 0.3841(5) 0.3702(3) 0.41761(18) 0.0443(12) Uani 1 1 d . .
H11 H 0.486989 0.389851 0.430099 0.053 Uiso 1 1 calc R U
C12 C 0.3662(5) 0.3885(3) 0.35679(19) 0.0452(12) Uani 1 1 d . .
C13 C 0.2421(5) 0.4001(3) 0.3303(2) 0.0532(13) Uani 1 1 d . .
H13 H 0.168708 0.399596 0.350593 0.064 Uiso 1 1 calc R U
C14 C 0.2259(5) 0.4124(4) 0.2734(2) 0.0629(15) Uani 1 1 d . .
H14 H 0.142939 0.421045 0.255884 0.076 Uiso 1 1 calc R U
C15 C 0.3338(6) 0.4116(4) 0.2441(2) 0.0631(15) Uani 1 1 d . .
C16 C 0.4576(6) 0.4004(4) 0.2692(2) 0.0733(17) Uani 1 1 d . .
H16 H 0.530477 0.400497 0.248743 0.088 Uiso 1 1 calc R U
C17 C 0.4723(5) 0.3891(4) 0.3255(2) 0.0594(14) Uani 1 1 d . .
H17 H 0.556422 0.381688 0.342792 0.071 Uiso 1 1 calc R U
C9 C 0.3594(5) 0.5263(3) 0.4472(2) 0.0470(12) Uani 1 1 d . .
C8 C 0.2228(5) 0.5448(4) 0.5189(2) 0.0487(13) Uani 1 1 d . .
C7 C 0.1717(6) 0.6077(4) 0.5465(2) 0.0662(15) Uani 1 1 d . .
H7 H 0.195122 0.670359 0.538135 0.079 Uiso 1 1 calc R U
C6 C 0.0865(6) 0.5764(4) 0.5861(2) 0.0695(16) Uani 1 1 d . .
H6 H 0.051259 0.617616 0.604985 0.083 Uiso 1 1 calc R U
C5 C 0.0531(5) 0.4834(4) 0.5980(2) 0.0624(15) Uani 1 1 d . .
H5 H -0.005417 0.462156 0.624823 0.075 Uiso 1 1 calc R U
C4 C 0.1050(5) 0.4214(3) 0.5707(2) 0.0522(13) Uani 1 1 d . .
H4A H 0.080472 0.358816 0.579075 0.063 Uiso 1 1 calc R U
C3 C 0.1941(4) 0.4514(3) 0.53040(19) 0.0413(11) Uani 1 1 d . .
C28 C 0.3140(5) 0.1464(3) 0.49996(18) 0.0405(11) Uani 1 1 d . .
C33 C 0.4186(5) 0.1235(4) 0.5334(2) 0.0671(16) Uani 1 1 d . .
H33 H 0.502839 0.170614 0.547454 0.081 Uiso 1 1 calc R U
C32 C 0.4008(7) 0.0322(4) 0.5465(3) 0.096(2) Uani 1 1 d . .
H32 H 0.471434 0.018314 0.570052 0.115 Uiso 1 1 calc R U
C31 C 0.2795(7) -0.0379(4) 0.5249(3) 0.0776(18) Uani 1 1 d . .
C30 C 0.1741(6) -0.0178(4) 0.4919(2) 0.0650(15) Uani 1 1 d . .
H30 H 0.091348 -0.065820 0.477321 0.078 Uiso 1 1 calc R U
C29 C 0.1904(5) 0.0743(4) 0.4800(2) 0.0574(14) Uani 1 1 d . .
H29 H 0.116867 0.087954 0.458146 0.069 Uiso 1 1 calc R U
C24 C 0.2920(12) -0.0733(5) 0.2814(3) 0.128(3) Uani 1 1 d . .
H24 H 0.221734 -0.128015 0.265556 0.154 Uiso 1 1 calc R U
C23 C 0.4317(14) -0.0620(6) 0.2788(3) 0.129(3) Uani 1 1 d . .
H23 H 0.455928 -0.110087 0.261277 0.155 Uiso 1 1 calc R U
Cl2 Cl 0.2564(2) -0.15292(12) 0.54012(12) 0.1482(10) Uani 1 1 d . .

loop_
_atom_site_aniso_label
_atom_site_aniso_U_11
_atom_site_aniso_U_22
_atom_site_aniso_U_33
_atom_site_aniso_U_23
_atom_site_aniso_U_13
_atom_site_aniso_U_12
Cl3 0.188(2) 0.0975(14) 0.1319(18) 0.0632(12) 0.0693(15) 0.0633(14)
Cl4 0.0758(10) 0.1263(14) 0.0505(9) 0.0019(9) -0.0099(7) 0.0096(9)
Cl1 0.1144(13) 0.1430(16) 0.0369(9) 0.0152(9) 0.0128(8) 0.0331(12)
O9 0.049(2) 0.081(3) 0.056(2) 0.0041(18) 0.0069(18) 0.025(2)
O6 0.081(3) 0.083(3) 0.040(2) 0.006(2) 0.004(2) 0.028(2)
O7 0.091(3) 0.095(3) 0.046(2) 0.016(2) 0.026(2) 0.035(2)
O10 0.070(3) 0.107(3) 0.066(3) 0.024(2) 0.037(2) 0.030(2)
C25 0.135(6) 0.063(4) 0.079(5) -0.012(4) 0.019(4) 0.018(5)
O3 0.063(3) 0.070(3) 0.049(2) -0.001(2) -0.0056(18) 0.0051(19)
O5 0.061(2) 0.073(3) 0.063(3) 0.013(2) 0.009(2) -0.008(2)
O2 0.057(2) 0.059(2) 0.054(2) 0.0147(18) 0.0091(18) -0.0012(18)
C65 0.107(6) 0.085(5) 0.105(6) 0.006(5) -0.008(4) 0.001(5)
C64 0.139(8) 0.098(7) 0.157(9) 0.011(6) -0.015(7) -0.026(7)
C63 0.178(12) 0.110(8) 0.126(9) -0.006(7) -0.007(8) -0.050(9)
C62 0.095(6) 0.173(9) 0.096(7) 0.020(7) 0.009(5) -0.062(8)
C22 0.159(8) 0.105(6) 0.142(8) -0.019(6) 0.074(6) 0.043(6)
C26 0.057(4) 0.053(3) 0.037(3) 0.006(3) 0.005(3) 0.007(3)
O1 0.065(2) 0.046(2) 0.055(2) 0.0088(18) 0.0076(19) 0.0101(18)
O4 0.041(2) 0.086(3) 0.066(3) 0.018(2) 0.0009(18) 0.015(2)
C77 0.093(5) 0.083(5) 0.093(6) 0.038(5) -0.009(4) 0.003(4)
C76 0.084(5) 0.108(6) 0.059(4) 0.034(4) -0.005(4) -0.008(4)
C75 0.059(4) 0.095(5) 0.053(4) 0.032(3) 0.007(3) 0.006(3)
C74 0.044(3) 0.074(4) 0.042(3) 0.019(3) 0.002(2) 0.002(3)
C73 0.043(3) 0.079(4) 0.037(3) 0.016(3) 0.007(3) 0.006(3)
N4 0.050(2) 0.068(3) 0.037(2) 0.014(2) 0.0124(19) 0.019(2)
C41 0.042(3) 0.071(4) 0.034(3) 0.013(3) 0.006(2) 0.018(3)
C80 0.042(3) 0.070(3) 0.042(3) 0.011(3) 0.012(2) 0.022(3)
C58 0.039(3) 0.057(3) 0.049(3) 0.013(3) 0.011(2) 0.013(3)
N3 0.048(3) 0.077(3) 0.056(3) 0.021(3) 0.004(2) 0.011(3)
C59 0.047(4) 0.084(5) 0.054(4) 0.020(3) 0.003(3) 0.002(4)
C60 0.067(5) 0.089(5) 0.058(4) 0.014(4) 0.002(3) -0.004(4)
C51 0.048(3) 0.071(4) 0.047(3) 0.014(3) 0.016(2) 0.031(3)
C52 0.061(3) 0.072(4) 0.037(3) 0.015(3) 0.017(3) 0.027(3)
C53 0.072(4) 0.092(4) 0.056(4) 0.024(3) 0.019(3) 0.040(3)
C54 0.093(5) 0.096(5) 0.069(4) 0.037(4) 0.027(4) 0.050(4)
C55 0.112(5) 0.073(4) 0.066(4) 0.026(3) 0.033(4) 0.041(4)
C56 0.075(4) 0.099(5) 0.083(5) 0.036(4) 0.035(4) 0.022(4)
C57 0.066(4) 0.086(4) 0.062(4) 0.032(3) 0.020(3) 0.023(3)
C50 0.056(3) 0.061(3) 0.035(3) 0.009(3) 0.010(2) 0.029(3)
C42 0.049(3) 0.060(3) 0.037(3) 0.008(3) 0.004(2) 0.025(3)
C43 0.057(3) 0.064(3) 0.043(3) 0.006(3) 0.000(3) 0.024(3)
C44 0.051(3) 0.085(4) 0.051(3) 0.010(3) -0.001(3) 0.017(3)
C45 0.053(4) 0.093(5) 0.068(4) 0.004(4) 0.003(3) 0.011(3)
C46 0.063(4) 0.104(5) 0.077(5) -0.010(4) -0.005(4) 0.011(4)
C47 0.083(4) 0.093(5) 0.049(4) -0.003(3) -0.007(3) 0.033(4)
C48 0.063(4) 0.073(4) 0.042(3) 0.002(3) 0.002(3) 0.027(3)
C49 0.067(4) 0.069(4) 0.044(3) 0.015(3) 0.013(3) 0.036(3)
C78 0.109(5) 0.075(5) 0.085(5) 0.022(4) 0.009(4) 0.016(4)
C79 0.082(4) 0.076(4) 0.050(4) 0.018(3) 0.005(3) 0.008(3)
C67 0.040(3) 0.061(3) 0.040(3) 0.014(2) 0.005(2) 0.014(2)
C68 0.045(3) 0.126(5) 0.041(3) 0.010(3) 0.002(3) 0.034(3)
C69 0.049(3) 0.131(5) 0.048(4) 0.005(3) 0.009(3) 0.029(3)
C70 0.055(4) 0.074(4) 0.044(3) 0.008(3) 0.002(3) 0.015(3)
C71 0.057(4) 0.093(4) 0.068(4) 0.002(3) -0.021(3) 0.029(3)
C72 0.050(3) 0.092(4) 0.064(4) 0.001(3) -0.006(3) 0.036(3)
C66 0.052(4) 0.066(4) 0.040(3) 0.013(3) 0.008(3) 0.015(3)
O8 0.063(3) 0.063(3) 0.062(2) 0.0035(19) 0.0059(18) 0.012(2)
C61 0.074(5) 0.126(6) 0.085(5) 0.011(4) 0.014(4) -0.014(5)
C21 0.135(7) 0.088(5) 0.100(6) -0.021(4) 0.050(5) 0.032(5)
C20 0.102(5) 0.059(4) 0.041(3) 0.003(3) 0.020(3) 0.022(4)
C19 0.068(4) 0.053(4) 0.046(3) 0.000(3) 0.007(3) 0.008(3)
N1 0.052(3) 0.060(3) 0.046(3) 0.004(2) 0.011(2) 0.019(2)
C18 0.033(3) 0.058(3) 0.037(3) 0.003(2) 0.005(2) 0.009(2)
C27 0.036(3) 0.043(3) 0.036(3) 0.004(2) 0.002(2) 0.010(2)
C1 0.037(3) 0.044(3) 0.038(3) 0.008(2) 0.005(2) 0.009(2)
N2 0.044(2) 0.039(2) 0.038(2) 0.0066(19) 0.0043(18) 0.0051(18)
C34 0.055(3) 0.049(3) 0.045(3) 0.010(3) 0.015(3) 0.013(3)
C40 0.054(3) 0.062(4) 0.049(3) 0.018(3) 0.020(3) 0.021(3)
C39 0.055(3) 0.087(4) 0.056(4) 0.008(3) 0.009(3) 0.013(3)
C38 0.061(4) 0.148(7) 0.050(4) -0.009(4) 0.005(3) 0.025(4)
C37 0.090(5) 0.177(8) 0.055(5) 0.032(6) 0.024(4) 0.067(6)
C36 0.150(7) 0.118(6) 0.072(5) 0.043(5) 0.029(5) 0.056(6)
C35 0.129(6) 0.087(5) 0.055(4) 0.027(4) 0.021(4) 0.037(4)
C2 0.032(2) 0.040(3) 0.037(3) 0.005(2) 0.000(2) 0.005(2)
C10 0.037(3) 0.043(3) 0.037(3) 0.004(2) -0.003(2) 0.008(2)
C11 0.040(3) 0.050(3) 0.041(3) 0.008(2) 0.007(2) 0.010(2)
C12 0.038(3) 0.057(3) 0.038(3) 0.012(2) 0.008(2) 0.010(2)
C13 0.039(3) 0.074(4) 0.043(3) 0.012(3) 0.010(2) 0.010(3)
C14 0.051(3) 0.090(4) 0.044(3) 0.016(3) 0.003(3) 0.016(3)
C15 0.061(4) 0.093(4) 0.032(3) 0.007(3) 0.014(3) 0.018(3)
C16 0.067(4) 0.106(5) 0.061(4) 0.023(3) 0.031(3) 0.036(3)
C17 0.049(3) 0.088(4) 0.046(3) 0.017(3) 0.014(3) 0.026(3)
C9 0.045(3) 0.049(3) 0.040(3) 0.009(3) -0.004(2) 0.007(3)
C8 0.048(3) 0.050(3) 0.044(3) 0.006(3) 0.007(2) 0.009(3)
C7 0.083(4) 0.050(3) 0.066(4) 0.002(3) 0.011(3) 0.023(3)
C6 0.078(4) 0.064(4) 0.074(4) 0.000(3) 0.019(3) 0.032(3)
C5 0.070(4) 0.070(4) 0.053(4) 0.007(3) 0.023(3) 0.024(3)
C4 0.057(3) 0.050(3) 0.054(3) 0.008(3) 0.017(3) 0.020(3)
C3 0.039(3) 0.040(3) 0.044(3) 0.005(2) 0.002(2) 0.013(2)
C28 0.036(3) 0.042(3) 0.038(3) -0.003(2) 0.004(2) 0.006(2)
C33 0.048(3) 0.052(4) 0.091(4) 0.012(3) -0.012(3) 0.008(3)
C32 0.072(4) 0.062(4) 0.150(7) 0.037(4) -0.006(4) 0.021(4)
C31 0.076(4) 0.043(4) 0.116(5) 0.020(3) 0.021(4) 0.019(3)
C30 0.065(4) 0.045(4) 0.074(4) 0.000(3) 0.014(3) 0.000(3)
C29 0.054(3) 0.058(4) 0.053(3) 0.006(3) 0.000(3) 0.010(3)
C24 0.216(11) 0.062(5) 0.089(6) -0.002(4) 0.052(7) 0.006(6)
C23 0.236(12) 0.075(6) 0.089(6) 0.007(5) 0.076(8) 0.049(8)
Cl2 0.1539(19) 0.0510(11) 0.234(3) 0.0420(13) 0.0127(17) 0.0264(11)

loop_
_atom_type_symbol
_atom_type_description
_atom_type_scat_dispersion_real
_atom_type_scat_dispersion_imag
_atom_type_scat_source
C C 0.0033 0.0016 'International Tables Vol C Tables 4.2.6.8 and 6.1.1.4'
H H 0.0000 0.0000 'International Tables Vol C Tables 4.2.6.8 and 6.1.1.4'
N N 0.0061 0.0033 'International Tables Vol C Tables 4.2.6.8 and 6.1.1.4'
O O 0.0106 0.0060 'International Tables Vol C Tables 4.2.6.8 and 6.1.1.4'
Cl Cl 0.1484 0.1585 'International Tables Vol C Tables 4.2.6.8 and 6.1.1.4'

loop_
_geom_angle_atom_site_label_1
_geom_angle_atom_site_label_2
_geom_angle_atom_site_label_3
_geom_angle
C49 O6 C48 120.6(4)
C24 C25 C20 120.2(8)
C24 C25 H25 119.9
C20 C25 H25 119.9
C26 O3 C19 105.6(4)
C60 C65 C64 120.4(8)
C60 C65 H65 119.8
C64 C65 H65 119.8
C63 C64 C65 120.2(11)
C63 C64 H64 119.9
C65 C64 H64 119.9
C64 C63 C62 120.6(11)
C64 C63 H63 119.7
C62 C63 H63 119.7
C63 C62 C61 121.0(10)
C63 C62 H62 119.5
C61 C62 H62 119.5
C23 C22 C21 119.1(9)
C23 C22 H22 120.5
C21 C22 H22 120.5
O4 C26 O3 121.4(5)
O4 C26 C18 132.0(5)
O3 C26 C18 106.5(4)
C9 O1 C8 122.1(4)
C76 C77 C78 121.0(7)
C76 C77 H77 119.5
C78 C77 H77 119.5
C77 C76 C75 120.1(6)
C77 C76 H76 119.9
C75 C76 H76 119.9
C76 C75 C74 120.5(6)
C76 C75 H75 119.8
C74 C75 H75 119.8
C75 C74 C79 118.8(5)
C75 C74 C73 117.3(6)
C79 C74 C73 123.9(5)
O10 C73 N4 121.5(5)
O10 C73 C74 122.5(5)
N4 C73 C74 116.1(5)
C73 N4 C41 123.8(4)
C73 N4 H4 118.1
C41 N4 H4 118.1
N4 C41 C42 110.3(4)
N4 C41 C80 107.9(4)
C42 C41 C80 113.0(4)
N4 C41 H41 108.5
C42 C41 H41 108.5
C80 C41 H41 108.5
C67 C80 C41 113.1(4)
C67 C80 C58 113.9(4)
C41 C80 C58 111.5(4)
C67 C80 H80 105.9
C41 C80 H80 105.9
C58 C80 H80 105.9
N3 C58 C66 103.9(4)
N3 C58 C80 112.6(4)
C66 C58 C80 112.7(4)
N3 C58 C51 107.4(4)
C66 C58 C51 111.7(4)
C80 C58 C51 108.5(4)
C59 N3 C58 107.3(4)
N3 C59 O8 116.3(5)
N3 C59 C60 130.2(6)
O8 C59 C60 113.5(6)
C65 C60 C61 120.4(7)
C65 C60 C59 121.4(6)
C61 C60 C59 118.2(7)
C50 C51 C52 116.2(4)
C50 C51 C58 110.2(4)
C52 C51 C58 110.6(4)
C50 C51 H51 106.4
C52 C51 H51 106.4
C58 C51 H51 106.4
C53 C52 C57 118.0(5)
C53 C52 C51 123.5(5)
C57 C52 C51 118.2(5)
C52 C53 C54 121.7(5)
C52 C53 H53 119.2
C54 C53 H53 119.2
C55 C54 C53 119.1(5)
C55 C54 H54 120.4
C53 C54 H54 120.4
C56 C55 C54 120.3(5)
C56 C55 Cl3 120.6(5)
C54 C55 Cl3 119.2(5)
C55 C56 C57 119.7(5)
C55 C56 H56 120.1
C57 C56 H56 120.1
C52 C57 C56 121.2(5)
C52 C57 H57 119.4
C56 C57 H57 119.4
C42 C50 C49 119.4(5)
C42 C50 C51 124.7(4)
C49 C50 C51 115.3(4)
C50 C42 C43 119.6(4)
C50 C42 C41 121.8(4)
C43 C42 C41 118.6(4)
C48 C43 C44 117.2(5)
C48 C43 C42 117.6(5)
C44 C43 C42 125.2(5)
C45 C44 C43 120.8(5)
C45 C44 H44 119.6
C43 C44 H44 119.6
C44 C45 C46 120.6(6)
C44 C45 H45 119.7
C46 C45 H45 119.7
C47 C46 C45 119.6(6)
C47 C46 H46 120.2
C45 C46 H46 120.2
C46 C47 C48 119.2(6)
C46 C47 H47 120.4
C48 C47 H47 120.4
C43 C48 O6 122.1(5)
C43 C48 C47 122.6(5)
O6 C48 C47 115.3(5)
O7 C49 O6 116.7(5)
O7 C49 C50 123.9(5)
O6 C49 C50 119.3(5)
C77 C78 C79 119.3(7)
C77 C78 H78 120.3
C79 C78 H78 120.3
C78 C79 C74 120.3(6)
C78 C79 H79 119.9
C74 C79 H79 119.9
C68 C67 C72 117.1(5)
C68 C67 C80 123.0(4)
C72 C67 C80 119.9(4)
C67 C68 C69 121.6(5)
C67 C68 H68 119.2
C69 C68 H68 119.2
C70 C69 C68 119.5(5)
C70 C69 H69 120.3
C68 C69 H69 120.3
C71 C70 C69 120.4(5)
C71 C70 Cl4 120.2(4)
C69 C70 Cl4 119.3(5)
C70 C71 C72 119.5(5)
C70 C71 H71 120.3
C72 C71 H71 120.3
C67 C72 C71 122.0(5)
C67 C72 H72 119.0
C71 C72 H72 119.0
O9 C66 O8 122.2(5)
O9 C66 C58 131.0(5)
O8 C66 C58 106.8(4)
C66 O8 C59 105.4(4)
C60 C61 C62 117.4(8)
C60 C61 H61 121.3
C62 C61 H61 121.3
C20 C21 C22 120.5(7)
C20 C21 H21 119.8
C22 C21 H21 119.8
C21 C20 C25 119.2(6)
C21 C20 C19 118.6(6)
C25 C20 C19 121.9(6)
N1 C19 O3 116.4(5)
N1 C19 C20 127.9(6)
O3 C19 C20 115.6(5)
C19 N1 C18 107.6(4)
N1 C18 C26 103.7(4)
N1 C18 C27 109.0(4)
C26 C18 C27 112.0(4)
N1 C18 C11 110.1(3)
C26 C18 C11 111.8(4)
C27 C18 C11 110.0(4)
C28 C27 C1 112.3(3)
C28 C27 C18 114.5(4)
C1 C27 C18 112.0(3)
C28 C27 H27 105.7
C1 C27 H27 105.7
C18 C27 H27 105.7
N2 C1 C2 110.8(3)
N2 C1 C27 108.2(3)
C2 C1 C27 112.6(3)
N2 C1 H1 108.4
C2 C1 H1 108.4
C27 C1 H1 108.4
C34 N2 C1 122.7(4)
C34 N2 H2 118.6
C1 N2 H2 118.6
O5 C34 N2 122.5(5)
O5 C34 C40 121.5(4)
N2 C34 C40 116.0(4)
C39 C40 C35 120.1(5)
C39 C40 C34 122.9(5)
C35 C40 C34 116.8(5)
C40 C39 C38 119.4(6)
C40 C39 H39 120.3
C38 C39 H39 120.3
C37 C38 C39 120.2(7)
C37 C38 H38 119.9
C39 C38 H38 119.9
C38 C37 C36 120.7(7)
C38 C37 H37 119.7
C36 C37 H37 119.7
C37 C36 C35 119.8(7)
C37 C36 H36 120.1
C35 C36 H36 120.1
C40 C35 C36 119.8(7)
C40 C35 H35 120.1
C36 C35 H35 120.1
C10 C2 C3 119.0(4)
C10 C2 C1 121.0(4)
C3 C2 C1 119.9(4)
C2 C10 C9 120.4(4)
C2 C10 C11 125.3(4)
C9 C10 C11 114.0(4)
C12 C11 C10 115.8(4)
C12 C11 C18 111.2(4)
C10 C11 C18 110.6(4)
C12 C11 H11 106.2
C10 C11 H11 106.2
C18 C11 H11 106.2
C17 C12 C13 118.1(4)
C17 C12 C11 119.8(4)
C13 C12 C11 122.0(4)
C12 C13 C14 120.7(4)
C12 C13 H13 119.6
C14 C13 H13 119.6
C15 C14 C13 119.0(5)
C15 C14 H14 120.5
C13 C14 H14 120.5
C14 C15 C16 121.5(5)
C14 C15 Cl1 118.4(4)
C16 C15 Cl1 120.0(4)
C15 C16 C17 118.8(5)
C15 C16 H16 120.6
C17 C16 H16 120.6
C12 C17 C16 121.9(5)
C12 C17 H17 119.0
C16 C17 H17 119.0
O2 C9 O1 117.0(4)
O2 C9 C10 124.9(5)
O1 C9 C10 118.0(4)
C3 C8 O1 121.0(4)
C3 C8 C7 123.1(5)
O1 C8 C7 115.9(5)
C6 C7 C8 119.0(5)
C6 C7 H7 120.5
C8 C7 H7 120.5
C7 C6 C5 119.7(5)
C7 C6 H6 120.1
C5 C6 H6 120.1
C4 C5 C6 120.9(5)
C4 C5 H5 119.5
C6 C5 H5 119.5
C5 C4 C3 120.9(5)
C5 C4 H4A 119.6
C3 C4 H4A 119.6
C8 C3 C4 116.4(4)
C8 C3 C2 118.6(4)
C4 C3 C2 125.0(4)
C33 C28 C29 117.5(4)
C33 C28 C27 119.4(4)
C29 C28 C27 123.0(4)
C32 C33 C28 121.3(5)
C32 C33 H33 119.4
C28 C33 H33 119.4
C31 C32 C33 119.8(6)
C31 C32 H32 120.1
C33 C32 H32 120.1
C30 C31 C32 120.4(5)
C30 C31 Cl2 119.1(5)
C32 C31 Cl2 120.5(5)
C31 C30 C29 119.7(5)
C31 C30 H30 120.1
C29 C30 H30 120.1
C28 C29 C30 121.2(5)
C28 C29 H29 119.4
C30 C29 H29 119.4
C23 C24 C25 119.1(8)
C23 C24 H24 120.4
C25 C24 H24 120.4
C22 C23 C24 122.0(9)
C22 C23 H23 119.0
C24 C23 H23 119.0

loop_
_geom_bond_atom_site_label_1
_geom_bond_atom_site_label_2
_geom_bond_distance
Cl3 C55 1.741(6)
Cl4 C70 1.732(5)
Cl1 C15 1.750(5)
O9 C66 1.195(5)
O6 C49 1.366(6)
O6 C48 1.380(6)
O7 C49 1.217(6)
O10 C73 1.223(6)
C25 C24 1.375(10)
C25 C20 1.376(8)
C25 H25 0.9300
O3 C26 1.388(6)
O3 C19 1.409(6)
O5 C34 1.210(5)
O2 C9 1.212(5)
C65 C60 1.379(9)
C65 C64 1.386(10)
C65 H65 0.9300
C64 C63 1.343(13)
C64 H64 0.9300
C63 C62 1.368(13)
C63 H63 0.9300
C62 C61 1.416(10)
C62 H62 0.9300
C22 C23 1.347(11)
C22 C21 1.379(9)
C22 H22 0.9300
C26 O4 1.190(5)
C26 C18 1.522(6)
O1 C9 1.357(6)
O1 C8 1.385(5)
C77 C76 1.366(9)
C77 C78 1.376(9)
C77 H77 0.9300
C76 C75 1.378(8)
C76 H76 0.9300
C75 C74 1.385(7)
C75 H75 0.9300
C74 C79 1.398(7)
C74 C73 1.492(7)
C73 N4 1.360(6)
N4 C41 1.453(6)
N4 H4 0.8600
C41 C42 1.529(6)
C41 C80 1.543(6)
C41 H41 0.9800
C80 C67 1.513(6)
C80 C58 1.545(6)
C80 H80 0.9800
C58 N3 1.461(6)
C58 C66 1.523(7)
C58 C51 1.565(6)
N3 C59 1.257(7)
C59 O8 1.419(6)
C59 C60 1.465(8)
C60 C61 1.388(8)
C51 C50 1.513(6)
C51 C52 1.520(6)
C51 H51 0.9800
C52 C53 1.374(7)
C52 C57 1.378(6)
C53 C54 1.382(7)
C53 H53 0.9300
C54 C55 1.376(8)
C54 H54 0.9300
C55 C56 1.366(8)
C56 C57 1.383(7)
C56 H56 0.9300
C57 H57 0.9300
C50 C42 1.354(6)
C50 C49 1.451(7)
C42 C43 1.468(7)
C43 C48 1.376(7)
C43 C44 1.411(7)
C44 C45 1.371(7)
C44 H44 0.9300
C45 C46 1.390(8)
C45 H45 0.9300
C46 C47 1.377(8)
C46 H46 0.9300
C47 C48 1.388(7)
C47 H47 0.9300
C78 C79 1.386(8)
C78 H78 0.9300
C79 H79 0.9300
C67 C68 1.377(6)
C67 C72 1.380(6)
C68 C69 1.388(7)
C68 H68 0.9300
C69 C70 1.367(7)
C69 H69 0.9300
C70 C71 1.361(7)
C71 C72 1.381(7)
C71 H71 0.9300
C72 H72 0.9300
C66 O8 1.374(6)
C61 H61 0.9300
C21 C20 1.373(8)
C21 H21 0.9300
C20 C19 1.460(7)
C19 N1 1.258(6)
N1 C18 1.469(6)
C18 C27 1.535(6)
C18 C11 1.542(6)
C27 C28 1.515(6)
C27 C1 1.534(6)
C27 H27 0.9800
C1 N2 1.451(5)
C1 C2 1.524(6)
C1 H1 0.9800
N2 C34 1.356(5)
N2 H2 0.8600
C34 C40 1.502(7)
C40 C39 1.371(7)
C40 C35 1.386(7)
C39 C38 1.402(7)
C39 H39 0.9300
C38 C37 1.357(9)
C38 H38 0.9300
C37 C36 1.374(10)
C37 H37 0.9300
C36 C35 1.388(9)
C36 H36 0.9300
C35 H35 0.9300
C2 C10 1.362(6)
C2 C3 1.453(6)
C10 C9 1.461(6)
C10 C11 1.527(6)
C11 C12 1.514(6)
C11 H11 0.9800
C12 C17 1.376(6)
C12 C13 1.384(6)
C13 C14 1.400(6)
C13 H13 0.9300
C14 C15 1.366(7)
C14 H14 0.9300
C15 C16 1.367(7)
C16 C17 1.383(7)
C16 H16 0.9300
C17 H17 0.9300
C8 C3 1.382(6)
C8 C7 1.386(7)
C7 C6 1.366(7)
C7 H7 0.9300
C6 C5 1.377(7)
C6 H6 0.9300
C5 C4 1.377(6)
C5 H5 0.9300
C4 C3 1.399(6)
C4 H4A 0.9300
C28 C33 1.377(6)
C28 C29 1.382(6)
C33 C32 1.377(7)
C33 H33 0.9300
C32 C31 1.362(8)
C32 H32 0.9300
C31 C30 1.356(8)
C31 Cl2 1.725(6)
C30 C29 1.383(7)
C30 H30 0.9300
C29 H29 0.9300
C24 C23 1.361(12)
C24 H24 0.9300
C23 H23 0.9300

loop_
_geom_torsion_atom_site_label_1
_geom_torsion_atom_site_label_2
_geom_torsion_atom_site_label_3
_geom_torsion_atom_site_label_4
_geom_torsion
C60 C65 C64 C63 -1.7(13)
C65 C64 C63 C62 3.1(17)
C64 C63 C62 C61 -3.3(17)
C19 O3 C26 O4 -179.3(4)
C19 O3 C26 C18 -0.4(5)
C78 C77 C76 C75 -0.2(10)
C77 C76 C75 C74 -1.6(9)
C76 C75 C74 C79 1.9(8)
C76 C75 C74 C73 -176.3(5)
C75 C74 C73 O10 -21.6(7)
C79 C74 C73 O10 160.2(5)
C75 C74 C73 N4 158.0(4)
C79 C74 C73 N4 -20.1(7)
O10 C73 N4 C41 5.4(7)
C74 C73 N4 C41 -174.2(4)
C73 N4 C41 C42 -125.4(4)
C73 N4 C41 C80 110.8(5)
N4 C41 C80 C67 -68.5(5)
C42 C41 C80 C67 169.3(4)
N4 C41 C80 C58 161.7(4)
C42 C41 C80 C58 39.5(5)
C67 C80 C58 N3 48.5(5)
C41 C80 C58 N3 177.9(4)
C67 C80 C58 C66 -68.6(5)
C41 C80 C58 C66 60.8(5)
C67 C80 C58 C51 167.2(4)
C41 C80 C58 C51 -63.3(5)
C66 C58 N3 C59 -6.4(5)
C80 C58 N3 C59 -128.7(5)
C51 C58 N3 C59 112.0(5)
C58 N3 C59 O8 6.7(6)
C58 N3 C59 C60 -171.9(5)
C64 C65 C60 C61 0.5(10)
C64 C65 C60 C59 -179.9(6)
N3 C59 C60 C65 -174.0(6)
O8 C59 C60 C65 7.4(8)
N3 C59 C60 C61 5.6(9)
O8 C59 C60 C61 -172.9(5)
N3 C58 C51 C50 172.9(4)
C66 C58 C51 C50 -73.9(5)
C80 C58 C51 C50 50.9(5)
N3 C58 C51 C52 -57.3(5)
C66 C58 C51 C52 55.9(5)
C80 C58 C51 C52 -179.3(4)
C50 C51 C52 C53 45.2(7)
C58 C51 C52 C53 -81.3(6)
C50 C51 C52 C57 -140.7(5)
C58 C51 C52 C57 92.8(5)
C57 C52 C53 C54 -0.5(8)
C51 C52 C53 C54 173.6(5)
C52 C53 C54 C55 -0.3(9)
C53 C54 C55 C56 1.5(9)
C53 C54 C55 Cl3 -178.7(5)
C54 C55 C56 C57 -1.8(10)
Cl3 C55 C56 C57 178.4(5)
C53 C52 C57 C56 0.2(8)
C51 C52 C57 C56 -174.2(5)
C55 C56 C57 C52 1.0(9)
C52 C51 C50 C42 -144.4(5)
C58 C51 C50 C42 -17.7(6)
C52 C51 C50 C49 44.1(6)
C58 C51 C50 C49 170.8(4)
C49 C50 C42 C43 -13.7(7)
C51 C50 C42 C43 175.1(4)
C49 C50 C42 C41 164.7(4)
C51 C50 C42 C41 -6.5(7)
N4 C41 C42 C50 -125.3(5)
C80 C41 C42 C50 -4.5(6)
N4 C41 C42 C43 53.1(5)
C80 C41 C42 C43 173.9(4)
C50 C42 C43 C48 8.4(7)
C41 C42 C43 C48 -170.0(4)
C50 C42 C43 C44 -169.2(5)
C41 C42 C43 C44 12.4(7)
C48 C43 C44 C45 2.4(8)
C42 C43 C44 C45 180.0(5)
C43 C44 C45 C46 -0.1(9)
C44 C45 C46 C47 -2.4(9)
C45 C46 C47 C48 2.6(9)
C44 C43 C48 O6 178.3(5)
C42 C43 C48 O6 0.4(7)
C44 C43 C48 C47 -2.2(8)
C42 C43 C48 C47 180.0(5)
C49 O6 C48 C43 -3.6(7)
C49 O6 C48 C47 176.8(4)
C46 C47 C48 C43 -0.2(9)
C46 C47 C48 O6 179.3(5)
C48 O6 C49 O7 175.0(4)
C48 O6 C49 C50 -1.7(7)
C42 C50 C49 O7 -166.0(5)
C51 C50 C49 O7 6.0(7)
C42 C50 C49 O6 10.5(7)
C51 C50 C49 O6 -177.5(4)
C76 C77 C78 C79 1.6(10)
C77 C78 C79 C74 -1.2(9)
C75 C74 C79 C78 -0.5(8)
C73 C74 C79 C78 177.6(5)
C41 C80 C67 C68 -50.9(6)
C58 C80 C67 C68 77.7(6)
C41 C80 C67 C72 130.7(5)
C58 C80 C67 C72 -100.7(5)
C72 C67 C68 C69 1.1(8)
C80 C67 C68 C69 -177.3(5)
C67 C68 C69 C70 -1.0(9)
C68 C69 C70 C71 0.3(9)
C68 C69 C70 Cl4 177.5(4)
C69 C70 C71 C72 0.2(9)
Cl4 C70 C71 C72 -177.0(4)
C68 C67 C72 C71 -0.6(8)
C80 C67 C72 C71 177.9(5)
C70 C71 C72 C67 0.0(9)
N3 C58 C66 O9 -176.9(5)
C80 C58 C66 O9 -54.7(7)
C51 C58 C66 O9 67.7(6)
N3 C58 C66 O8 4.2(5)
C80 C58 C66 O8 126.4(4)
C51 C58 C66 O8 -111.2(4)
O9 C66 O8 C59 -179.8(4)
C58 C66 O8 C59 -0.8(5)
N3 C59 O8 C66 -3.8(6)
C60 C59 O8 C66 175.0(4)
C65 C60 C61 C62 -0.7(10)
C59 C60 C61 C62 179.7(6)
C63 C62 C61 C60 2.1(13)
C23 C22 C21 C20 0.0(12)
C22 C21 C20 C25 -0.2(10)
C22 C21 C20 C19 173.8(6)
C24 C25 C20 C21 0.0(10)
C24 C25 C20 C19 -173.9(6)
C26 O3 C19 N1 -2.0(6)
C26 O3 C19 C20 176.3(4)
C21 C20 C19 N1 -14.7(9)
C25 C20 C19 N1 159.2(6)
C21 C20 C19 O3 167.2(5)
C25 C20 C19 O3 -18.9(8)
O3 C19 N1 C18 3.5(6)
C20 C19 N1 C18 -174.6(5)
C19 N1 C18 C26 -3.4(5)
C19 N1 C18 C27 116.1(4)
C19 N1 C18 C11 -123.1(4)
O4 C26 C18 N1 -179.1(5)
O3 C26 C18 N1 2.2(5)
O4 C26 C18 C27 63.5(7)
O3 C26 C18 C27 -115.2(4)
O4 C26 C18 C11 -60.5(7)
O3 C26 C18 C11 120.8(4)
N1 C18 C27 C28 -47.2(5)
C26 C18 C27 C28 67.0(5)
C11 C18 C27 C28 -168.0(4)
N1 C18 C27 C1 -176.5(3)
C26 C18 C27 C1 -62.3(5)
C11 C18 C27 C1 62.7(4)
C28 C27 C1 N2 63.5(4)
C18 C27 C1 N2 -165.9(3)
C28 C27 C1 C2 -173.6(3)
C18 C27 C1 C2 -43.1(5)
C2 C1 N2 C34 132.6(4)
C27 C1 N2 C34 -103.4(4)
C1 N2 C34 O5 -5.0(7)
C1 N2 C34 C40 177.0(4)
O5 C34 C40 C39 -146.3(5)
N2 C34 C40 C39 31.7(7)
O5 C34 C40 C35 28.8(7)
N2 C34 C40 C35 -153.2(5)
C35 C40 C39 C38 -0.5(8)
C34 C40 C39 C38 174.4(5)
C40 C39 C38 C37 0.5(8)
C39 C38 C37 C36 -0.5(10)
C38 C37 C36 C35 0.4(11)
C39 C40 C35 C36 0.5(9)
C34 C40 C35 C36 -174.8(6)
C37 C36 C35 C40 -0.4(10)
N2 C1 C2 C10 130.6(4)
C27 C1 C2 C10 9.2(6)
N2 C1 C2 C3 -47.5(5)
C27 C1 C2 C3 -168.9(4)
C3 C2 C10 C9 11.2(6)
C1 C2 C10 C9 -166.9(4)
C3 C2 C10 C11 -176.0(4)
C1 C2 C10 C11 5.9(7)
C2 C10 C11 C12 140.8(4)
C9 C10 C11 C12 -46.0(5)
C2 C10 C11 C18 13.1(6)
C9 C10 C11 C18 -173.7(3)
N1 C18 C11 C12 63.9(5)
C26 C18 C11 C12 -50.8(5)
C27 C18 C11 C12 -175.9(4)
N1 C18 C11 C10 -165.9(4)
C26 C18 C11 C10 79.4(5)
C27 C18 C11 C10 -45.8(5)
C10 C11 C12 C17 143.4(4)
C18 C11 C12 C17 -89.3(5)
C10 C11 C12 C13 -40.1(6)
C18 C11 C12 C13 87.3(5)
C17 C12 C13 C14 -0.3(7)
C11 C12 C13 C14 -176.9(4)
C12 C13 C14 C15 0.9(8)
C13 C14 C15 C16 -1.0(8)
C13 C14 C15 Cl1 179.7(4)
C14 C15 C16 C17 0.5(9)
Cl1 C15 C16 C17 179.8(4)
C13 C12 C17 C16 -0.2(8)
C11 C12 C17 C16 176.5(5)
C15 C16 C17 C12 0.2(9)
C8 O1 C9 O2 -176.3(4)
C8 O1 C9 C10 -0.2(6)
C2 C10 C9 O2 168.2(4)
C11 C10 C9 O2 -5.4(6)
C2 C10 C9 O1 -7.6(6)
C11 C10 C9 O1 178.8(4)
C9 O1 C8 C3 4.0(6)
C9 O1 C8 C7 -177.0(4)
C3 C8 C7 C6 -1.4(8)
O1 C8 C7 C6 179.6(5)
C8 C7 C6 C5 0.1(8)
C7 C6 C5 C4 0.4(8)
C6 C5 C4 C3 0.5(8)
O1 C8 C3 C4 -178.8(4)
C7 C8 C3 C4 2.3(7)
O1 C8 C3 C2 -0.3(6)
C7 C8 C3 C2 -179.2(4)
C5 C4 C3 C8 -1.8(7)
C5 C4 C3 C2 179.8(4)
C10 C2 C3 C8 -7.4(6)
C1 C2 C3 C8 170.8(4)
C10 C2 C3 C4 171.0(4)
C1 C2 C3 C4 -10.8(7)
C1 C27 C28 C33 -108.7(5)
C18 C27 C28 C33 122.1(5)
C1 C27 C28 C29 70.4(5)
C18 C27 C28 C29 -58.9(6)
C29 C28 C33 C32 0.0(8)
C27 C28 C33 C32 179.2(5)
C28 C33 C32 C31 1.9(10)
C33 C32 C31 C30 -2.0(10)
C33 C32 C31 Cl2 179.2(5)
C32 C31 C30 C29 0.2(9)
Cl2 C31 C30 C29 179.1(4)
C33 C28 C29 C30 -1.8(7)
C27 C28 C29 C30 179.1(4)
C31 C30 C29 C28 1.7(8)
C20 C25 C24 C23 0.5(12)
C21 C22 C23 C24 0.4(14)
C25 C24 C23 C22 -0.7(14)
